data_7021710
loop_
_publ_author_name
'Beckmann, Jens'
'Bolsinger, Jens'
'Duthie, Andrew'
'Finke, Pamela'

_publ_section_title
;
 Diarylhalotelluronium(iv) cations [(8-Me2NC10H6)2TeX](+) (X = Cl, Br, I)
 stabilized by intramolecularly coordinating N-donor substituents.
;
_journal_issue 34
_journal_name_full 'Dalton transactions (Cambridge, England : 2003)'
_journal_page_first 12193
_journal_page_last 12202
_journal_paper_doi 10.1039/c3dt51011e
_journal_volume 42
_journal_year 2013
_chemical_formula_moiety 'C24 H24 I N2 Te, I3, I2'
_chemical_formula_sum 'C24 H24 I6 N2 Te'
_chemical_formula_weight 1229.45
_chemical_name_systematic
;
 ? 
;
_space_group_crystal_system monoclinic
_space_group_IT_number 15
_space_group_name_Hall '-C 2yc'
_space_group_name_H-M_alt 'C 1 2/c 1'
_symmetry_space_group_name_Hall '-C 2yc'
_symmetry_space_group_name_H-M 'C 1 2/c 1'
_atom_sites_solution_hydrogens geom
_atom_sites_solution_primary direct
_atom_sites_solution_secondary difmap
_audit_creation_date 2013-05-28
_audit_creation_method
;

  Olex2 1.2
  (compiled Apr 23 2013 17:54:37, GUI svn.r4466)
;
_cell_angle_alpha 90.00
_cell_angle_beta 132.577(2)
_cell_angle_gamma 90.00
_cell_formula_units_Z 8
_cell_length_a 31.471(5)
_cell_length_b 12.1929(17)
_cell_length_c 21.729(3)
_cell_measurement_reflns_used 1015
_cell_measurement_temperature 173
_cell_measurement_theta_max 30.375
_cell_measurement_theta_min 2.611
_cell_volume 6139.8(16)
_computing_data_reduction 'SAINT v6.28A (Bruker, 2002)'
_computing_molecular_graphics
;
O. V. Dolomanov, L. J. Bourhis, R. J. Gildea, J. A. K. Howard and H. Puschmann,
OLEX2: a complete structure solution, refinement and analysis program.
J. Appl. Cryst. (2009). 42, 339-341.
;
_computing_publication_material
;
O. V. Dolomanov, L. J. Bourhis, R. J. Gildea, J. A. K. Howard and H. Puschmann,
OLEX2: a complete structure solution, refinement and analysis program.
J. Appl. Cryst. (2009). 42, 339-341.
;
_computing_structure_refinement
;
XL, G.M. Sheldrick, Acta Cryst.
(2008). A64, 112-122
;
_computing_structure_solution 'SHELXS-97 (Sheldrick, 1990)'
_diffrn_ambient_temperature 173
_diffrn_measured_fraction_theta_full 0.996
_diffrn_measured_fraction_theta_max 0.996
_diffrn_measurement_device_type 'Bruker P4'
_diffrn_measurement_method '\w scans'
_diffrn_radiation_monochromator graphite
_diffrn_radiation_type MoK\a
_diffrn_radiation_wavelength 0.71073
_diffrn_reflns_av_R_equivalents 0.0365
_diffrn_reflns_av_unetI/netI 0.0310
_diffrn_reflns_limit_h_max 44
_diffrn_reflns_limit_h_min -42
_diffrn_reflns_limit_k_max 15
_diffrn_reflns_limit_k_min -17
_diffrn_reflns_limit_l_max 23
_diffrn_reflns_limit_l_min -31
_diffrn_reflns_number 37346
_diffrn_reflns_theta_full 30.54
_diffrn_reflns_theta_max 30.54
_diffrn_reflns_theta_min 1.76
_diffrn_source 'fine-focus sealed tube'
_exptl_absorpt_coefficient_mu 7.019
_exptl_absorpt_correction_T_max 1.000
_exptl_absorpt_correction_T_min 0.485
_exptl_absorpt_correction_type empirical
_exptl_absorpt_process_details
;
SADABS v.2.10 (Bruker,2003) was used for absorption correction.
R(int) was 0.1536 before and 0.0349 after correction.
The Ratio of minimum to maximum transmission is 0.4848.
The \l/2 correction factor is 0.0015.
;
_exptl_crystal_colour brown
_exptl_crystal_colour_primary brown
_exptl_crystal_density_diffrn 2.660
_exptl_crystal_density_method 'not measured'
_exptl_crystal_description plate
_exptl_crystal_F_000 4416
_exptl_crystal_size_max 0.49
_exptl_crystal_size_mid 0.17
_exptl_crystal_size_min 0.04
_refine_diff_density_max 2.177
_refine_diff_density_min -2.108
_refine_diff_density_rms 0.188
_refine_ls_extinction_method none
_refine_ls_goodness_of_fit_ref 1.018
_refine_ls_hydrogen_treatment constr
_refine_ls_matrix_type full
_refine_ls_number_parameters 307
_refine_ls_number_reflns 9367
_refine_ls_number_restraints 0
_refine_ls_restrained_S_all 1.018
_refine_ls_R_factor_all 0.0508
_refine_ls_R_factor_gt 0.0347
_refine_ls_shift/su_max 0.002
_refine_ls_shift/su_mean 0.000
_refine_ls_structure_factor_coef Fsqd
_refine_ls_weighting_details 'calc w=1/[\s^2^(Fo^2^)+(0.0385P)^2^+47.5793P] where P=(Fo^2^+2Fc^2^)/3'
_refine_ls_weighting_scheme calc
_refine_ls_wR_factor_gt 0.0820
_refine_ls_wR_factor_ref 0.0917
_reflns_number_gt 7256
_reflns_number_total 9367
_reflns_threshold_expression >2sigma(I)
_cod_data_source_file c3dt51011e.txt
_cod_data_source_block 6
_cod_original_cell_volume 6139.8(15)
_cod_database_code 7021710
_olex2_refinement_description
;
1. Fixed Uiso
 At 1.2 times of:
  All C(H) groups
 At 1.5 times of:
  All C(H,H,H) groups
2. Others
 Sof(I8)=Sof(I9)=1-FVAR(1)
 Sof(I5)=Sof(I6)=FVAR(1)
3.a Me refined with riding coordinates:
 C1(H1A,H1B,H1C), C2(H2A,H2B,H2C), C3(H3A,H3B,H3C), C4(H4A,H4B,H4C)
3.b Aromatic/amide H refined with riding coordinates:
 C13(H13), C15(H15), C16(H16), C17(H17), C18(H18), C19(H19), C22(H22),
 C23(H23), C24(H24), C27(H27), C28(H28), C29(H29)
;

loop_
_space_group_symop_id
_space_group_symop_operation_xyz
1 'x, y, z'
2 '-x, y, -z+1/2'
3 'x+1/2, y+1/2, z'
4 '-x+1/2, y+1/2, -z+1/2'
5 '-x, -y, -z'
6 'x, -y, z-1/2'
7 '-x+1/2, -y+1/2, -z'
8 'x+1/2, -y+1/2, z-1/2'

loop_
_atom_site_label
_atom_site_type_symbol
_atom_site_fract_x
_atom_site_fract_y
_atom_site_fract_z
_atom_site_U_iso_or_equiv
_atom_site_adp_type
_atom_site_occupancy
_atom_site_symmetry_multiplicity
_atom_site_calc_flag
_atom_site_refinement_flags
_atom_site_disorder_assembly
_atom_site_disorder_group
C1 C 0.5850(2) 0.4778(4) 0.5479(3) 0.0375(11) Uani 1 1 d . . .
H1A H 0.6107 0.5018 0.5412 0.056 Uiso 1 1 calc R . .
H1B H 0.5651 0.5399 0.5452 0.056 Uiso 1 1 calc R . .
H1C H 0.5575 0.4271 0.5040 0.056 Uiso 1 1 calc R . .
C2 C 0.6647(2) 0.4952(4) 0.6997(3) 0.0336(10) Uani 1 1 d . . .
H2A H 0.6894 0.5177 0.6909 0.050 Uiso 1 1 calc R . .
H2B H 0.6869 0.4562 0.7517 0.050 Uiso 1 1 calc R . .
H2C H 0.6475 0.5587 0.7016 0.050 Uiso 1 1 calc R . .
C3 C 0.7502(2) 0.4377(4) 0.6366(3) 0.0412(11) Uani 1 1 d . . .
H3A H 0.7200 0.4544 0.5783 0.062 Uiso 1 1 calc R . .
H3B H 0.7859 0.4682 0.6572 0.062 Uiso 1 1 calc R . .
H3C H 0.7409 0.4686 0.6669 0.062 Uiso 1 1 calc R . .
C4 C 0.7642(3) 0.2697(6) 0.5944(4) 0.0487(14) Uani 1 1 d . . .
H4A H 0.7323 0.2896 0.5373 0.073 Uiso 1 1 calc R . .
H4B H 0.7662 0.1913 0.5997 0.073 Uiso 1 1 calc R . .
H4C H 0.7994 0.2969 0.6113 0.073 Uiso 1 1 calc R . .
C10 C 0.59176(18) 0.1950(4) 0.6129(3) 0.0298(9) Uani 1 1 d . . .
C11 C 0.56561(17) 0.2735(4) 0.6273(2) 0.0291(9) Uani 1 1 d . . .
C12 C 0.57977(17) 0.3860(4) 0.6405(2) 0.0276(8) Uani 1 1 d . . .
C13 C 0.5570(2) 0.4575(5) 0.6606(3) 0.0386(11) Uani 1 1 d . . .
H13 H 0.5677 0.5310 0.6704 0.046 Uiso 1 1 calc R . .
C14 C 0.52486(19) 0.2358(5) 0.6320(3) 0.0365(11) Uani 1 1 d . . .
C15 C 0.5016(2) 0.3130(6) 0.6516(3) 0.0472(14) Uani 1 1 d . . .
H15 H 0.4749 0.2895 0.6545 0.057 Uiso 1 1 calc R . .
C16 C 0.5097(2) 0.1245(5) 0.6180(4) 0.0490(14) Uani 1 1 d . . .
H16 H 0.4827 0.0998 0.6200 0.059 Uiso 1 1 calc R . .
C17 C 0.5762(2) 0.0885(4) 0.6001(3) 0.0414(11) Uani 1 1 d . . .
H17 H 0.5933 0.0382 0.5903 0.050 Uiso 1 1 calc R . .
C18 C 0.5338(3) 0.0523(5) 0.6015(4) 0.0523(15) Uani 1 1 d . . .
H18 H 0.5227 -0.0209 0.5912 0.063 Uiso 1 1 calc R . .
C19 C 0.5176(2) 0.4195(6) 0.6662(3) 0.0488(14) Uani 1 1 d . . .
H19 H 0.5024 0.4681 0.6801 0.059 Uiso 1 1 calc R . .
C20 C 0.72662(17) 0.2527(4) 0.7448(2) 0.0270(8) Uani 1 1 d . . .
C21 C 0.78471(18) 0.2680(4) 0.7804(3) 0.0289(9) Uani 1 1 d . . .
C22 C 0.7148(2) 0.2295(4) 0.7932(3) 0.0346(10) Uani 1 1 d . . .
H22 H 0.6767 0.2200 0.7683 0.041 Uiso 1 1 calc R . .
C23 C 0.7601(2) 0.2196(5) 0.8814(3) 0.0418(12) Uani 1 1 d . . .
H23 H 0.7516 0.2053 0.9142 0.050 Uiso 1 1 calc R . .
C24 C 0.8158(2) 0.2313(5) 0.9174(3) 0.0428(13) Uani 1 1 d . . .
H24 H 0.8453 0.2238 0.9750 0.051 Uiso 1 1 calc R . .
C25 C 0.8298(2) 0.2544(4) 0.8695(3) 0.0367(11) Uani 1 1 d . . .
C26 C 0.80125(19) 0.2932(4) 0.7354(3) 0.0336(10) Uani 1 1 d . . .
C27 C 0.8588(2) 0.2970(5) 0.7749(4) 0.0470(13) Uani 1 1 d . . .
H27 H 0.8687 0.3102 0.7439 0.056 Uiso 1 1 calc R . .
C28 C 0.9022(2) 0.2811(5) 0.8613(4) 0.0504(15) Uani 1 1 d . . .
H28 H 0.9407 0.2828 0.8871 0.061 Uiso 1 1 calc R . .
C29 C 0.8886(2) 0.2634(4) 0.9072(3) 0.0470(14) Uani 1 1 d . . .
H29 H 0.9180 0.2568 0.9649 0.056 Uiso 1 1 calc R . .
N1 N 0.61863(15) 0.4226(3) 0.6303(2) 0.0264(7) Uani 1 1 d . . .
N2 N 0.75606(17) 0.3178(3) 0.6482(2) 0.0332(8) Uani 1 1 d . . .
Te1 Te 0.655852(11) 0.25549(2) 0.612232(15) 0.02345(7) Uani 1 1 d . . .
I1 I 0.684906(14) 0.04898(3) 0.59597(2) 0.04086(9) Uani 1 1 d . . .
I2 I 0.531686(16) 0.24650(3) 0.37217(2) 0.04587(9) Uani 1 1 d . . .
I3 I 0.608280(13) 0.40096(3) 0.384282(18) 0.03584(8) Uani 1 1 d . . .
I4 I 0.688901(16) 0.55677(3) 0.40854(2) 0.04324(9) Uani 1 1 d . . .
I5 I 0.633120(18) 0.81405(5) 0.36650(2) 0.04396(16) Uani 0.8036(18) 1 d P A 1
I6 I 0.59004(2) 1.01968(5) 0.34153(3) 0.05818(19) Uani 0.8036(18) 1 d P A 1
I8 I 0.6005(16) 1.046(3) 0.306(3) 0.72(3) Uiso 0.1964(18) 1 d P A 2
I9 I 0.6209(16) 0.826(3) 0.373(2) 0.66(2) Uiso 0.1964(18) 1 d P A 2

loop_
_atom_site_aniso_label
_atom_site_aniso_U_11
_atom_site_aniso_U_22
_atom_site_aniso_U_33
_atom_site_aniso_U_23
_atom_site_aniso_U_13
_atom_site_aniso_U_12
C1 0.045(3) 0.034(3) 0.028(2) 0.0085(19) 0.022(2) 0.016(2)
C2 0.032(2) 0.032(2) 0.030(2) -0.0049(18) 0.0182(19) -0.0015(18)
C3 0.045(3) 0.040(3) 0.043(3) 0.010(2) 0.032(2) 0.011(2)
C4 0.047(3) 0.063(4) 0.046(3) -0.005(3) 0.036(3) 0.006(3)
C10 0.0274(19) 0.034(2) 0.0237(18) 0.0024(17) 0.0156(16) 0.0031(17)
C11 0.0213(17) 0.043(3) 0.0185(17) 0.0054(17) 0.0116(15) 0.0070(16)
C12 0.0215(17) 0.038(2) 0.0182(16) 0.0007(16) 0.0113(15) 0.0047(16)
C13 0.028(2) 0.047(3) 0.034(2) -0.005(2) 0.0188(19) 0.008(2)
C14 0.0217(18) 0.058(3) 0.0215(19) 0.008(2) 0.0114(16) 0.0047(19)
C15 0.028(2) 0.081(5) 0.033(2) 0.006(3) 0.020(2) 0.007(2)
C16 0.035(3) 0.059(4) 0.050(3) 0.017(3) 0.028(2) 0.001(2)
C17 0.044(3) 0.031(3) 0.047(3) 0.001(2) 0.030(2) -0.001(2)
C18 0.048(3) 0.041(3) 0.060(4) 0.007(3) 0.033(3) -0.006(2)
C19 0.034(2) 0.076(4) 0.038(3) -0.006(3) 0.025(2) 0.010(3)
C20 0.0251(17) 0.027(2) 0.0186(16) -0.0005(15) 0.0106(15) 0.0081(15)
C21 0.0246(18) 0.024(2) 0.0210(17) -0.0019(15) 0.0085(15) 0.0061(15)
C22 0.036(2) 0.041(3) 0.0238(19) 0.0030(18) 0.0186(18) 0.0098(19)
C23 0.055(3) 0.044(3) 0.023(2) 0.0063(19) 0.025(2) 0.018(2)
C24 0.044(3) 0.043(3) 0.0170(18) 0.0007(18) 0.0104(19) 0.015(2)
C25 0.030(2) 0.030(2) 0.025(2) -0.0066(17) 0.0087(17) 0.0056(18)
C26 0.027(2) 0.029(2) 0.034(2) 0.0004(18) 0.0163(18) 0.0043(17)
C27 0.033(2) 0.047(3) 0.054(3) 0.006(3) 0.027(2) 0.004(2)
C28 0.024(2) 0.043(3) 0.058(3) -0.002(3) 0.017(2) -0.001(2)
C29 0.028(2) 0.033(3) 0.035(3) -0.007(2) 0.003(2) 0.0051(19)
N1 0.0265(16) 0.0267(19) 0.0204(15) 0.0004(13) 0.0137(14) 0.0035(13)
N2 0.0324(18) 0.036(2) 0.0324(19) 0.0016(16) 0.0224(17) 0.0056(16)
Te1 0.02215(11) 0.02741(14) 0.01646(11) 0.00054(9) 0.01134(9) 0.00436(9)
I1 0.03941(16) 0.03609(18) 0.03594(16) -0.00639(13) 0.02103(14) 0.00879(13)
I2 0.04293(18) 0.0532(2) 0.03618(17) -0.00554(15) 0.02463(15) -0.00829(15)
I3 0.03487(15) 0.04444(19) 0.02834(14) 0.00140(12) 0.02144(12) 0.00776(13)
I4 0.05040(19) 0.0481(2) 0.04216(18) -0.00087(15) 0.03570(16) -0.00145(15)
I5 0.0348(2) 0.0731(4) 0.0284(2) -0.00312(19) 0.02317(17) -0.00933(19)
I6 0.0469(3) 0.0668(4) 0.0540(3) 0.0052(2) 0.0314(2) -0.0066(2)

loop_
_atom_type_symbol
_atom_type_description
_atom_type_scat_dispersion_real
_atom_type_scat_dispersion_imag
_atom_type_scat_source
C C 0.0033 0.0016 'International Tables Vol C Tables 4.2.6.8 and 6.1.1.4'
H H 0.0000 0.0000 'International Tables Vol C Tables 4.2.6.8 and 6.1.1.4'
I I -0.4742 1.8119 'International Tables Vol C Tables 4.2.6.8 and 6.1.1.4'
N N 0.0061 0.0033 'International Tables Vol C Tables 4.2.6.8 and 6.1.1.4'
Te Te -0.5308 1.6751 'International Tables Vol C Tables 4.2.6.8 and 6.1.1.4'

loop_
_geom_angle_atom_site_label_1
_geom_angle_atom_site_label_2
_geom_angle_atom_site_label_3
_geom_angle
C11 C10 Te1 116.9(3)
C17 C10 C11 120.6(5)
C17 C10 Te1 122.6(4)
C10 C11 C14 118.5(5)
C12 C11 C10 123.2(4)
C12 C11 C14 118.2(4)
C11 C12 N1 116.7(4)
C13 C12 C11 121.4(4)
C13 C12 N1 121.8(5)
C12 C13 C19 120.0(5)
C15 C14 C11 118.5(5)
C16 C14 C11 119.1(5)
C16 C14 C15 122.4(5)
C19 C15 C14 121.4(5)
C18 C16 C14 120.9(5)
C10 C17 C18 120.5(5)
C16 C18 C17 120.2(6)
C15 C19 C13 120.4(5)
C21 C20 Te1 120.6(3)
C22 C20 C21 121.6(4)
C22 C20 Te1 117.6(3)
C20 C21 C25 116.5(4)
C26 C21 C20 125.7(4)
C26 C21 C25 117.7(4)
C20 C22 C23 120.8(5)
C24 C23 C22 119.5(5)
C23 C24 C25 121.5(4)
C24 C25 C21 120.1(5)
C24 C25 C29 121.4(5)
C29 C25 C21 118.4(5)
C21 C26 N2 117.2(4)
C27 C26 C21 121.0(5)
C27 C26 N2 121.7(5)
C26 C27 C28 120.5(6)
C29 C28 C27 120.5(5)
C28 C29 C25 121.7(5)
C1 N1 Te1 101.9(3)
C2 N1 C1 111.4(4)
C2 N1 Te1 113.9(3)
C12 N1 C1 109.6(3)
C12 N1 C2 111.8(3)
C12 N1 Te1 107.7(3)
C3 N2 C4 109.1(4)
C26 N2 C3 109.3(4)
C26 N2 C4 114.5(4)
C10 Te1 N1 74.89(15)
C10 Te1 I1 94.61(13)
C20 Te1 C10 96.42(17)
C20 Te1 N1 88.46(13)
C20 Te1 I1 91.41(11)
N1 Te1 I1 169.41(9)
I4 I3 I2 176.044(15)

loop_
_geom_bond_atom_site_label_1
_geom_bond_atom_site_label_2
_geom_bond_distance
C1 N1 1.488(6)
C2 N1 1.484(6)
C3 N2 1.474(7)
C4 N2 1.476(6)
C10 C11 1.428(6)
C10 C17 1.349(7)
C10 Te1 2.157(5)
C11 C12 1.410(7)
C11 C14 1.430(6)
C12 C13 1.373(6)
C12 N1 1.454(6)
C13 C19 1.406(8)
C14 C15 1.424(8)
C14 C16 1.401(8)
C15 C19 1.351(9)
C16 C18 1.360(9)
C17 C18 1.425(8)
C20 C21 1.436(6)
C20 C22 1.361(6)
C20 Te1 2.140(4)
C21 C25 1.439(6)
C21 C26 1.419(7)
C22 C23 1.422(6)
C23 C24 1.361(8)
C24 C25 1.407(8)
C25 C29 1.434(7)
C26 C27 1.384(7)
C26 N2 1.433(6)
C27 C28 1.399(9)
C28 C29 1.341(10)
N1 Te1 2.510(4)
Te1 I1 2.7818(5)
I2 I3 2.9272(6)
I3 I4 2.9180(6)
I5 I6 2.7246(9)
I8 I9 2.91(5)
